data_7052778
loop_
_publ_author_name
'Lin, Yiji'
'Wan, Shigang'
'Zou, Fang'
'Wang, Yuekui'
'Zhang, Hui'

_publ_section_title
;
 Structure--chiroptical property relationship of kinetically labile
 camphor-derivative \b-diketone Yb(iii) complexes: do the adducts coexist
 as diastereomers or not?
;
_journal_issue 11
_journal_name_full 'New Journal of Chemistry'
_journal_page_first 2584
_journal_paper_doi 10.1039/c1nj20430k
_journal_volume 35
_journal_year 2011
_chemical_formula_sum 'C84.33 H78.33 Cl F21 O8 P2 Yb'
_chemical_formula_weight 1889.23
_chemical_name_systematic
;
?
;
_space_group_IT_number 144
_symmetry_cell_setting trigonal
_symmetry_space_group_name_Hall 'P 31'
_symmetry_space_group_name_H-M 'P 31'
_atom_sites_solution_hydrogens geom
_atom_sites_solution_primary direct
_atom_sites_solution_secondary difmap
_audit_creation_method SHELXL-97
_cell_angle_alpha 90.00
_cell_angle_beta 90.00
_cell_angle_gamma 120.00
_cell_formula_units_Z 3
_cell_length_a 14.862(2)
_cell_length_b 14.862(2)
_cell_length_c 34.432(8)
_cell_measurement_reflns_used 4861
_cell_measurement_temperature 298(2)
_cell_measurement_theta_max 22.29
_cell_measurement_theta_min 2.74
_cell_volume 6586(2)
_computing_cell_refinement 'Bruker SMART'
_computing_data_collection 'Bruker SMART'
_computing_data_reduction 'Bruker SAINT'
_computing_molecular_graphics 'Bruker SHELXTL'
_computing_publication_material 'Bruker SHELXTL'
_computing_structure_refinement 'SHELXL-97 (Sheldrick, 1997)'
_computing_structure_solution 'SHELXS-97 (Sheldrick, 1990)'
_diffrn_ambient_temperature 298(2)
_diffrn_measured_fraction_theta_full 0.998
_diffrn_measured_fraction_theta_max 0.998
_diffrn_measurement_device_type 'CCD area detector'
_diffrn_measurement_method 'phi and omega scans'
_diffrn_radiation_monochromator graphite
_diffrn_radiation_source 'fine-focus sealed tube'
_diffrn_radiation_type MoK\a
_diffrn_radiation_wavelength 0.71073
_diffrn_reflns_av_R_equivalents 0.0311
_diffrn_reflns_av_sigmaI/netI 0.0462
_diffrn_reflns_limit_h_max 18
_diffrn_reflns_limit_h_min -18
_diffrn_reflns_limit_k_max 18
_diffrn_reflns_limit_k_min -18
_diffrn_reflns_limit_l_max 42
_diffrn_reflns_limit_l_min -42
_diffrn_reflns_number 50295
_diffrn_reflns_theta_full 26.00
_diffrn_reflns_theta_max 26.00
_diffrn_reflns_theta_min 1.58
_exptl_absorpt_coefficient_mu 1.228
_exptl_absorpt_correction_type none
_exptl_crystal_density_diffrn 1.429
_exptl_crystal_density_method 'not measured'
_exptl_crystal_F_000 2863
_exptl_crystal_size_max 0.49
_exptl_crystal_size_mid 0.43
_exptl_crystal_size_min 0.34
_refine_diff_density_max 1.697
_refine_diff_density_min -0.887
_refine_diff_density_rms 0.144
_refine_ls_abs_structure_details 'Flack H D (1983), Acta Cryst. A39, 876-881'
_refine_ls_abs_structure_Flack 0.042(10)
_refine_ls_extinction_method none
_refine_ls_goodness_of_fit_ref 1.009
_refine_ls_hydrogen_treatment mixed
_refine_ls_matrix_type full
_refine_ls_number_parameters 964
_refine_ls_number_reflns 17175
_refine_ls_number_restraints 23
_refine_ls_restrained_S_all 1.017
_refine_ls_R_factor_all 0.0776
_refine_ls_R_factor_gt 0.0653
_refine_ls_shift/su_max 0.128
_refine_ls_shift/su_mean 0.009
_refine_ls_structure_factor_coef Fsqd
_refine_ls_weighting_details 'calc w=1/[\s^2^(Fo^2^)+(0.1297P)^2^+0.0000P] where P=(Fo^2^+2Fc^2^)/3'
_refine_ls_weighting_scheme calc
_refine_ls_wR_factor_gt 0.1761
_refine_ls_wR_factor_ref 0.1860
_reflns_number_gt 13657
_reflns_number_total 17175
_reflns_threshold_expression >2sigma(I)
_cod_data_source_file c1nj20430k.txt
_cod_data_source_block IV
_cod_depositor_comments
;
The following automatic conversions were performed:

'_symmetry_cell_setting' value 'Trigonal' changed to 'trigonal'
according to /home/saulius/struct/CIF-dictionaries/cif_core.dic
dictionary named 'cif_core.dic' version 2.4.1 from 2010-06-29.

Automatic conversion script
Id: cif_fix_values 1715 2011-07-08 13:25:40Z adriana 
;
_cod_original_sg_symbol_H-M P3(1)
_cod_database_code 7052778

loop_
_symmetry_equiv_pos_as_xyz
'x, y, z'
'-y, x-y, z+1/3'
'-x+y, -x, z+2/3'

loop_
_atom_site_label
_atom_site_type_symbol
_atom_site_fract_x
_atom_site_fract_y
_atom_site_fract_z
_atom_site_U_iso_or_equiv
_atom_site_adp_type
_atom_site_occupancy
_atom_site_symmetry_multiplicity
_atom_site_calc_flag
_atom_site_refinement_flags
_atom_site_disorder_assembly
_atom_site_disorder_group
C1 C 0.8046(8) 0.4128(7) 0.2827(2) 0.082(2) Uani 1 1 d . . .
C2 C 0.7291(8) 0.4410(7) 0.2719(3) 0.082(2) Uani 1 1 d . . .
C3 C 0.7495(8) 0.5415(8) 0.2742(2) 0.082(3) Uani 1 1 d . . .
C4 C 0.6585(9) 0.5685(8) 0.2628(3) 0.106(3) Uani 1 1 d . . .
C5 C 0.6602(10) 0.6038(12) 0.2234(4) 0.119(4) Uani 1 1 d . . .
C6 C 0.5859(14) 0.6463(19) 0.2155(5) 0.152(7) Uani 1 1 d . . .
C7 C 0.8225(11) 0.2510(8) 0.2822(4) 0.118(4) Uani 1 1 d . . .
H7A H 0.7904 0.1828 0.2710 0.177 Uiso 1 1 calc R . .
H7B H 0.8401 0.2476 0.3088 0.177 Uiso 1 1 calc R . .
H7C H 0.8845 0.2965 0.2680 0.177 Uiso 1 1 calc R . .
C8 C 0.7485(10) 0.2919(7) 0.2805(3) 0.100(3) Uani 1 1 d . . .
C9 C 0.6625(11) 0.2555(11) 0.3119(3) 0.131(5) Uani 1 1 d . . .
H9A H 0.6323 0.1814 0.3162 0.157 Uiso 1 1 calc R . .
H9B H 0.6926 0.2910 0.3362 0.157 Uiso 1 1 calc R . .
C10 C 0.5805(10) 0.2783(10) 0.2992(4) 0.124(4) Uani 1 1 d . . .
H10A H 0.5737 0.3255 0.3168 0.149 Uiso 1 1 calc R . .
H10B H 0.5137 0.2156 0.2961 0.149 Uiso 1 1 calc R . .
C11 C 0.6293(13) 0.3318(9) 0.2585(3) 0.131(5) Uani 1 1 d . . .
H11 H 0.5816 0.3375 0.2403 0.157 Uiso 1 1 calc R . .
C12 C 0.6801(10) 0.2744(8) 0.2440(3) 0.097(3) Uani 1 1 d . . .
C13 C 0.7485(11) 0.3271(10) 0.2071(3) 0.119(4) Uani 1 1 d . . .
H13A H 0.7725 0.4003 0.2076 0.179 Uiso 1 1 calc R . .
H13B H 0.7077 0.2970 0.1842 0.179 Uiso 1 1 calc R . .
H13C H 0.8070 0.3164 0.2071 0.179 Uiso 1 1 calc R . .
C14 C 0.5998(13) 0.1582(10) 0.2349(5) 0.154(6) Uani 1 1 d . . .
H14A H 0.6215 0.1367 0.2121 0.231 Uiso 1 1 calc R . .
H14B H 0.5327 0.1509 0.2304 0.231 Uiso 1 1 calc R . .
H14C H 0.5960 0.1156 0.2565 0.231 Uiso 1 1 calc R . .
C15 C 0.9601(8) 0.8472(8) 0.3325(3) 0.089(3) Uani 1 1 d . . .
C16 C 1.0021(10) 0.9119(8) 0.3007(3) 0.093(3) Uani 1 1 d U . .
C17 C 1.0404(8) 0.8832(7) 0.2693(2) 0.083(3) Uani 1 1 d . . .
C18 C 1.0881(16) 0.9731(13) 0.2383(4) 0.146(4) Uani 1 1 d D . .
C21 C 0.8390(11) 0.8019(11) 0.3882(5) 0.139(5) Uani 1 1 d . . .
H21A H 0.8514 0.8180 0.4153 0.209 Uiso 1 1 calc R . .
H21B H 0.8409 0.7395 0.3828 0.209 Uiso 1 1 calc R . .
H21C H 0.7720 0.7920 0.3813 0.209 Uiso 1 1 calc R . .
C22 C 0.9167(11) 0.8849(8) 0.3661(3) 0.124(5) Uani 1 1 d D A .
C23 C 1.0231(16) 0.9760(14) 0.3860(4) 0.196(10) Uani 1 1 d D . .
H23A H 1.0092 1.0027 0.4096 0.235 Uiso 1 1 calc R . .
H23B H 1.0722 0.9527 0.3914 0.235 Uiso 1 1 calc R . .
C24 C 1.062(2) 1.0589(13) 0.3517(7) 0.38(3) Uani 1 1 d D . .
H24A H 1.1330 1.0807 0.3446 0.455 Uiso 1 1 calc R . .
H24B H 1.0572 1.1194 0.3591 0.455 Uiso 1 1 calc R . .
C25 C 0.9802(14) 0.9946(10) 0.3152(4) 0.158(5) Uani 1 1 d DU A .
H25 H 0.9785 1.0396 0.2948 0.189 Uiso 1 1 calc R . .
C26 C 0.8761(13) 0.9422(13) 0.3436(5) 0.153(4) Uani 1 1 d DU . .
C27 C 0.7932(13) 0.8884(13) 0.3178(5) 0.153(4) Uani 1 1 d U A .
H27A H 0.7599 0.8153 0.3231 0.230 Uiso 1 1 calc R . .
H27B H 0.8190 0.9012 0.2916 0.230 Uiso 1 1 calc R . .
H27C H 0.7440 0.9118 0.3209 0.230 Uiso 1 1 calc R . .
C28 C 0.847(2) 1.018(2) 0.3659(8) 0.247(11) Uiso 0.50 1 d PD A 1
C28' C 0.847(2) 1.018(2) 0.3659(8) 0.247(11) Uiso 0.50 1 d P A 2
C29 C 1.1946(8) 0.6106(8) 0.3191(3) 0.084(2) Uani 1 1 d . . .
C30 C 1.2760(9) 0.7148(8) 0.3321(2) 0.086(3) Uani 1 1 d . . .
C31 C 1.2534(9) 0.7924(8) 0.3304(3) 0.085(3) Uani 1 1 d . . .
C32 C 1.3402(10) 0.9088(9) 0.3369(3) 0.096(3) Uani 1 1 d . . .
C33 C 1.3403(10) 0.9472(11) 0.3787(3) 0.110(4) Uani 1 1 d . . .
C34 C 1.4248(16) 1.0501(13) 0.3915(6) 0.185(10) Uani 1 1 d . . .
C35 C 1.1798(13) 0.4267(10) 0.3212(4) 0.135(5) Uani 1 1 d . . .
H35A H 1.1411 0.4087 0.2974 0.202 Uiso 1 1 calc R . .
H35B H 1.1328 0.4066 0.3428 0.202 Uiso 1 1 calc R . .
H35C H 1.2187 0.3911 0.3226 0.202 Uiso 1 1 calc R . .
C36 C 1.2569(11) 0.5478(10) 0.3225(3) 0.110(4) Uani 1 1 d . . .
C37 C 1.3350(12) 0.5846(13) 0.2888(4) 0.134(5) Uani 1 1 d . . .
H37A H 1.3037 0.5884 0.2646 0.160 Uiso 1 1 calc R . .
H37B H 1.3650 0.5402 0.2855 0.160 Uiso 1 1 calc R . .
C38 C 1.4220(10) 0.7018(12) 0.3050(4) 0.123(4) Uani 1 1 d . . .
H38A H 1.4883 0.7063 0.3101 0.147 Uiso 1 1 calc R . .
H38B H 1.4321 0.7556 0.2866 0.147 Uiso 1 1 calc R . .
C39 C 1.3720(10) 0.7097(10) 0.3419(4) 0.108(3) Uani 1 1 d . . .
H39 H 1.4198 0.7651 0.3594 0.130 Uiso 1 1 calc R . .
C40 C 1.3249(9) 0.5992(10) 0.3594(3) 0.106(3) Uani 1 1 d . . .
C41 C 1.2556(12) 0.5745(13) 0.3972(3) 0.131(5) Uani 1 1 d . . .
H41A H 1.2169 0.5008 0.4013 0.197 Uiso 1 1 calc R . .
H41B H 1.2083 0.6004 0.3940 0.197 Uiso 1 1 calc R . .
H41C H 1.2994 0.6075 0.4192 0.197 Uiso 1 1 calc R . .
C42 C 1.3972(13) 0.5606(13) 0.3699(5) 0.152(5) Uani 1 1 d . . .
H42A H 1.4491 0.6084 0.3875 0.228 Uiso 1 1 calc R . .
H42B H 1.4303 0.5548 0.3468 0.228 Uiso 1 1 calc R . .
H42C H 1.3588 0.4937 0.3820 0.228 Uiso 1 1 calc R . .
C45 C 0.7835(8) 0.4945(7) 0.4000(2) 0.082(2) Uani 1 1 d . . .
C46 C 0.7362(9) 0.5330(8) 0.3773(2) 0.086(3) Uani 1 1 d . . .
H46 H 0.7770 0.5882 0.3608 0.104 Uiso 1 1 calc R . .
C47 C 0.6286(10) 0.4938(10) 0.3775(4) 0.108(3) Uani 1 1 d . . .
H47 H 0.5993 0.5247 0.3625 0.130 Uiso 1 1 calc R . .
C48 C 0.5661(9) 0.4072(12) 0.4007(4) 0.126(5) Uani 1 1 d . . .
H48 H 0.4944 0.3793 0.4009 0.151 Uiso 1 1 calc R . .
C49 C 0.6094(10) 0.3641(10) 0.4227(4) 0.121(4) Uani 1 1 d . . .
H49 H 0.5668 0.3062 0.4377 0.145 Uiso 1 1 calc R . .
C50 C 0.7124(9) 0.4025(8) 0.4235(3) 0.096(3) Uani 1 1 d . . .
H50 H 0.7398 0.3710 0.4391 0.115 Uiso 1 1 calc R . .
C51 C 0.9486(7) 0.4461(6) 0.4163(3) 0.079(2) Uani 1 1 d . . .
C52 C 0.9406(11) 0.3788(8) 0.3897(3) 0.101(3) Uani 1 1 d . . .
H52 H 0.9205 0.3845 0.3646 0.122 Uiso 1 1 calc R . .
C53 C 0.9614(13) 0.2988(9) 0.3983(4) 0.130(5) Uani 1 1 d . . .
H53 H 0.9579 0.2526 0.3793 0.156 Uiso 1 1 calc R . .
C54 C 0.9878(12) 0.2915(12) 0.4368(5) 0.138(5) Uani 1 1 d . . .
H54 H 0.9971 0.2363 0.4438 0.166 Uiso 1 1 calc R . .
C55 C 1.0003(13) 0.3637(11) 0.4643(4) 0.128(4) Uani 1 1 d . . .
H55 H 1.0231 0.3614 0.4892 0.153 Uiso 1 1 calc R . .
C56 C 0.9783(10) 0.4376(9) 0.4538(3) 0.104(3) Uani 1 1 d . . .
H56 H 0.9831 0.4851 0.4725 0.125 Uiso 1 1 calc R . .
C57 C 0.9732(9) 0.6467(7) 0.4407(4) 0.061(3) Uani 1 1 d . . .
C58 C 0.9137(9) 0.6361(8) 0.4723(3) 0.090(3) Uani 1 1 d . . .
H58 H 0.8462 0.5808 0.4746 0.108 Uiso 1 1 calc R . .
C59 C 0.9601(11) 0.7140(10) 0.5017(3) 0.113(4) Uani 1 1 d . . .
H59 H 0.9219 0.7092 0.5237 0.136 Uiso 1 1 calc R . .
C60 C 1.0562(11) 0.7930(10) 0.4983(4) 0.113(4) Uani 1 1 d . . .
H60 H 1.0875 0.8412 0.5181 0.136 Uiso 1 1 calc R . .
C61 C 1.1080(10) 0.8007(10) 0.4641(4) 0.127(4) Uani 1 1 d . . .
H61 H 1.1718 0.8605 0.4602 0.152 Uiso 1 1 calc R . .
C62 C 1.0724(11) 0.7270(12) 0.4356(4) 0.122(4) Uani 1 1 d . . .
H62 H 1.1126 0.7311 0.4143 0.147 Uiso 1 1 calc R . .
C63 C 1.0353(11) 0.6751(7) 0.1647(4) 0.074(3) Uani 1 1 d . . .
C64 C 1.0853(8) 0.7211(8) 0.1299(3) 0.086(3) Uani 1 1 d . . .
H64 H 1.1506 0.7287 0.1259 0.103 Uiso 1 1 calc R . .
C65 C 1.0463(10) 0.7568(11) 0.1006(3) 0.112(4) Uani 1 1 d . . .
H65 H 1.0855 0.7936 0.0792 0.135 Uiso 1 1 calc R . .
C66 C 0.9402(12) 0.7318(11) 0.1063(3) 0.120(4) Uani 1 1 d . . .
H66 H 0.9069 0.7472 0.0867 0.144 Uiso 1 1 calc R . .
C67 C 0.8893(10) 0.6880(15) 0.1384(4) 0.143(6) Uani 1 1 d . . .
H67 H 0.8235 0.6797 0.1417 0.171 Uiso 1 1 calc R . .
C68 C 0.9267(10) 0.6554(11) 0.1659(3) 0.107(4) Uani 1 1 d . . .
H68 H 0.8845 0.6190 0.1868 0.128 Uiso 1 1 calc R . .
C69 C 1.0534(7) 0.4995(6) 0.1866(2) 0.073(2) Uani 1 1 d . . .
C70 C 1.0636(11) 0.4401(9) 0.2154(3) 0.102(3) Uani 1 1 d . . .
H70 H 1.0808 0.4643 0.2407 0.123 Uiso 1 1 calc R . .
C71 C 1.0469(15) 0.3409(10) 0.2046(4) 0.140(5) Uani 1 1 d . . .
H71 H 1.0569 0.2998 0.2224 0.168 Uiso 1 1 calc R . .
C72 C 1.0145(15) 0.3050(9) 0.1659(5) 0.155(7) Uani 1 1 d . . .
H72 H 1.0083 0.2421 0.1583 0.186 Uiso 1 1 calc R . .
C73 C 0.9932(15) 0.3573(11) 0.1411(5) 0.152(6) Uani 1 1 d . . .
H73 H 0.9592 0.3263 0.1181 0.183 Uiso 1 1 calc R . .
C74 C 1.0215(10) 0.4597(8) 0.1490(3) 0.104(3) Uani 1 1 d . . .
H74 H 1.0193 0.5018 0.1295 0.125 Uiso 1 1 calc R . .
C75 C 1.2222(7) 0.7108(6) 0.2017(2) 0.070(2) Uani 1 1 d . . .
C76 C 1.2637(8) 0.7979(7) 0.2261(2) 0.083(2) Uani 1 1 d . . .
H76 H 1.2212 0.8132 0.2411 0.100 Uiso 1 1 calc R . .
C77 C 1.3717(11) 0.8606(9) 0.2267(3) 0.103(3) Uani 1 1 d . . .
H77 H 1.4020 0.9154 0.2443 0.124 Uiso 1 1 calc R . .
C78 C 1.4304(10) 0.8444(11) 0.2036(4) 0.113(4) Uani 1 1 d . . .
H78 H 1.5002 0.8950 0.2017 0.135 Uiso 1 1 calc R . .
C79 C 1.3961(10) 0.7592(13) 0.1825(4) 0.121(4) Uani 1 1 d . . .
H79 H 1.4410 0.7435 0.1692 0.145 Uiso 1 1 calc R . .
C80 C 1.2809(9) 0.6897(9) 0.1812(3) 0.099(3) Uani 1 1 d . . .
H80 H 1.2519 0.6310 0.1654 0.118 Uiso 1 1 calc R . .
F1 F 0.5645(13) 0.4897(14) 0.2710(4) 0.257(5) Uani 1 1 d . . .
F2 F 0.6721(11) 0.6462(10) 0.2901(3) 0.202(3) Uani 1 1 d . . .
F3 F 0.6541(7) 0.5311(7) 0.1993(2) 0.132(2) Uani 1 1 d . . .
F4 F 0.7593(6) 0.6946(6) 0.2177(3) 0.143(3) Uani 1 1 d . . .
F5 F 0.4888(9) 0.5625(13) 0.2212(4) 0.226(6) Uani 1 1 d . . .
F6 F 0.5819(9) 0.6535(11) 0.1774(4) 0.204(5) Uani 1 1 d . . .
F7 F 0.5923(12) 0.7191(13) 0.2349(5) 0.226(6) Uani 1 1 d . . .
F8 F 1.1669(18) 0.9682(14) 0.2177(6) 0.325(12) Uani 1 1 d . . .
F9 F 1.1255(10) 1.0669(7) 0.2581(3) 0.188(4) Uani 1 1 d . . .
F15 F 1.3234(12) 0.9782(8) 0.3148(4) 0.225(4) Uani 1 1 d . . .
F16 F 1.4337(5) 0.9190(5) 0.33001(19) 0.1144(19) Uani 1 1 d . . .
F17 F 1.2429(6) 0.9360(7) 0.3849(3) 0.148(3) Uani 1 1 d . . .
F18 F 1.3477(7) 0.8793(6) 0.4037(2) 0.134(2) Uani 1 1 d . . .
F19 F 1.5135(8) 1.0742(9) 0.3822(4) 0.198(5) Uani 1 1 d . . .
F20 F 1.4134(11) 1.0721(8) 0.4274(3) 0.205(5) Uani 1 1 d . . .
F21 F 1.4040(12) 1.1227(7) 0.3687(3) 0.228(7) Uani 1 1 d . . .
O1 O 0.8950(6) 0.4702(5) 0.29582(19) 0.0871(18) Uani 1 1 d . . .
O2 O 0.8368(5) 0.6228(5) 0.28252(17) 0.0822(16) Uani 1 1 d . . .
O3 O 0.9582(5) 0.7614(4) 0.33889(18) 0.0807(16) Uani 1 1 d . . .
O4 O 1.0435(5) 0.8045(4) 0.26333(15) 0.0788(16) Uani 1 1 d . . .
O5 O 1.1084(5) 0.5774(5) 0.30675(17) 0.0813(16) Uani 1 1 d . . .
O6 O 1.1626(5) 0.7827(5) 0.32110(19) 0.0856(16) Uani 1 1 d . . .
O11 O 0.9695(5) 0.5926(5) 0.36351(14) 0.0788(16) Uani 1 1 d . . .
O22 O 1.0307(5) 0.6232(4) 0.23952(14) 0.0771(15) Uani 1 1 d . . .
P1 P 0.92076(18) 0.54819(17) 0.40153(5) 0.0674(5) Uani 1 1 d . . .
P2 P 1.07939(18) 0.62711(16) 0.20136(5) 0.0665(5) Uani 1 1 d . . .
Yb1 Yb 1.00014(4) 0.65694(3) 0.30142(3) 0.06217(12) Uani 1 1 d . . .
C19 C 0.9990(19) 0.9617(12) 0.2148(4) 0.191(10) Uani 1 1 d DU . .
F11 F 0.9441(17) 0.9911(17) 0.2385(8) 0.309(9) Uani 1 1 d . . .
F10 F 0.9408(11) 0.8623(10) 0.1995(3) 0.202(3) Uani 1 1 d DU . .
F13 F 1.0995(11) 1.1271(7) 0.1808(3) 0.225(4) Uani 1 1 d D . .
F12 F 1.1351(11) 1.0271(12) 0.1579(4) 0.257(5) Uani 1 1 d D . .
C20 C 1.0479(12) 1.0220(10) 0.1730(3) 0.146(4) Uani 1 1 d DU . .
F14 F 0.995(2) 1.0093(16) 0.1394(7) 0.57(3) Uani 1 1 d D . .

loop_
_atom_site_aniso_label
_atom_site_aniso_U_11
_atom_site_aniso_U_22
_atom_site_aniso_U_33
_atom_site_aniso_U_23
_atom_site_aniso_U_13
_atom_site_aniso_U_12
C1 0.114(7) 0.076(5) 0.037(4) -0.002(3) 0.006(4) 0.034(5)
C2 0.101(6) 0.069(5) 0.079(6) -0.003(4) -0.018(5) 0.044(5)
C3 0.088(7) 0.117(7) 0.040(4) -0.007(4) -0.001(4) 0.049(6)
C4 0.101(7) 0.086(6) 0.096(8) -0.002(5) 0.020(6) 0.021(5)
C5 0.098(8) 0.144(11) 0.119(10) 0.024(8) 0.029(7) 0.064(8)
C6 0.142(13) 0.24(2) 0.126(12) 0.062(13) 0.036(10) 0.135(15)
C7 0.160(11) 0.065(6) 0.116(9) -0.008(6) -0.004(8) 0.046(7)
C8 0.140(9) 0.067(5) 0.071(6) -0.010(4) -0.004(5) 0.034(6)
C9 0.132(10) 0.120(9) 0.068(7) 0.007(6) 0.012(6) 0.008(8)
C10 0.101(8) 0.096(8) 0.142(11) 0.023(7) 0.024(8) 0.023(6)
C11 0.189(14) 0.090(7) 0.081(7) -0.004(6) -0.032(8) 0.045(8)
C12 0.131(8) 0.084(6) 0.057(5) -0.009(4) 0.008(5) 0.040(6)
C13 0.155(11) 0.136(9) 0.045(5) -0.022(5) 0.009(6) 0.057(8)
C14 0.172(13) 0.107(9) 0.143(12) -0.043(8) 0.028(10) 0.040(9)
C15 0.120(7) 0.091(6) 0.077(6) -0.038(5) -0.012(5) 0.069(6)
C16 0.138(8) 0.086(6) 0.058(5) 0.000(4) -0.011(5) 0.058(6)
C17 0.128(8) 0.070(5) 0.062(5) 0.012(4) -0.012(5) 0.058(5)
C18 0.241(13) 0.140(8) 0.109(7) 0.022(6) 0.036(8) 0.134(9)
C21 0.126(10) 0.130(10) 0.167(13) 0.048(10) 0.020(9) 0.068(9)
C22 0.211(14) 0.094(7) 0.074(6) -0.001(5) 0.041(8) 0.081(9)
C23 0.35(3) 0.171(16) 0.087(9) -0.084(10) -0.074(13) 0.145(19)
C24 0.29(3) 0.084(12) 0.70(8) -0.15(3) -0.01(4) 0.046(17)
C25 0.227(13) 0.089(8) 0.147(13) 0.021(8) 0.005(10) 0.072(9)
C26 0.189(10) 0.180(10) 0.174(11) -0.007(8) -0.016(7) 0.155(10)
C27 0.189(10) 0.180(10) 0.174(11) -0.007(8) -0.016(7) 0.155(10)
C29 0.103(7) 0.111(7) 0.066(5) 0.003(5) -0.001(5) 0.074(6)
C30 0.128(8) 0.097(6) 0.053(4) 0.003(4) 0.001(5) 0.070(6)
C31 0.103(8) 0.096(6) 0.060(5) -0.001(4) -0.015(5) 0.053(6)
C32 0.124(9) 0.099(7) 0.064(5) -0.002(5) -0.005(5) 0.054(6)
C33 0.112(8) 0.125(9) 0.078(7) 0.003(6) 0.030(6) 0.047(7)
C34 0.167(15) 0.121(12) 0.141(14) -0.023(10) 0.080(12) -0.023(11)
C35 0.201(14) 0.120(9) 0.134(10) 0.011(7) 0.005(10) 0.119(11)
C36 0.169(11) 0.137(9) 0.081(6) 0.025(6) 0.027(7) 0.119(9)
C37 0.176(14) 0.207(16) 0.102(9) 0.032(9) 0.036(8) 0.159(14)
C38 0.094(7) 0.140(11) 0.147(11) 0.039(9) 0.031(7) 0.068(8)
C39 0.122(9) 0.130(9) 0.095(8) -0.014(7) -0.017(6) 0.080(8)
C40 0.112(8) 0.138(9) 0.084(7) 0.014(6) -0.003(6) 0.076(7)
C41 0.166(12) 0.191(14) 0.079(7) 0.023(8) 0.018(7) 0.121(12)
C42 0.173(14) 0.165(13) 0.166(14) -0.001(10) -0.019(11) 0.120(12)
C45 0.102(6) 0.087(5) 0.055(5) -0.010(4) 0.002(4) 0.046(5)
C46 0.109(8) 0.106(7) 0.059(5) 0.011(5) 0.011(5) 0.065(6)
C47 0.099(8) 0.132(9) 0.106(8) -0.004(7) 0.001(7) 0.067(8)
C48 0.082(7) 0.159(11) 0.094(8) -0.024(8) 0.014(6) 0.029(8)
C49 0.102(9) 0.112(8) 0.094(8) 0.010(6) -0.017(7) 0.014(7)
C50 0.112(8) 0.096(6) 0.074(6) 0.020(5) 0.021(5) 0.046(6)
C51 0.094(6) 0.070(5) 0.072(5) 0.001(4) 0.003(4) 0.040(4)
C52 0.173(11) 0.097(7) 0.061(5) 0.006(5) 0.002(6) 0.088(8)
C53 0.208(15) 0.089(7) 0.111(10) 0.002(6) 0.000(9) 0.088(9)
C54 0.164(12) 0.135(11) 0.145(13) 0.049(10) -0.012(10) 0.097(10)
C55 0.198(14) 0.131(10) 0.086(8) 0.021(7) -0.002(8) 0.105(10)
C56 0.149(9) 0.113(8) 0.079(6) 0.003(5) -0.012(6) 0.087(7)
C57 0.080(6) 0.052(4) 0.053(6) -0.004(3) 0.001(4) 0.035(4)
C58 0.093(7) 0.098(6) 0.062(5) -0.009(5) 0.007(5) 0.035(5)
C59 0.148(10) 0.123(9) 0.071(6) -0.017(6) 0.029(6) 0.070(9)
C60 0.134(10) 0.098(9) 0.087(8) -0.033(6) -0.012(7) 0.043(8)
C61 0.113(9) 0.102(8) 0.108(9) -0.021(7) 0.007(7) 0.010(6)
C62 0.118(9) 0.136(10) 0.087(8) -0.030(7) 0.014(7) 0.043(9)
C63 0.082(7) 0.089(7) 0.053(6) -0.018(4) -0.003(6) 0.045(6)
C64 0.085(7) 0.106(7) 0.070(6) 0.019(5) 0.008(5) 0.050(6)
C65 0.123(9) 0.134(11) 0.083(7) 0.020(7) 0.000(6) 0.068(8)
C66 0.168(12) 0.149(11) 0.072(7) 0.005(7) -0.011(7) 0.101(10)
C67 0.114(9) 0.28(2) 0.084(8) 0.005(9) -0.004(7) 0.134(12)
C68 0.106(8) 0.145(11) 0.078(7) 0.039(6) 0.030(6) 0.069(8)
C69 0.096(5) 0.073(5) 0.060(4) -0.013(4) 0.001(4) 0.050(4)
C70 0.159(11) 0.102(7) 0.069(6) -0.004(5) -0.005(6) 0.083(8)
C71 0.244(18) 0.112(9) 0.106(10) 0.006(7) -0.001(10) 0.121(11)
C72 0.227(17) 0.073(7) 0.149(14) -0.015(8) 0.053(12) 0.064(9)
C73 0.27(2) 0.111(9) 0.112(10) -0.041(8) -0.044(11) 0.118(12)
C74 0.177(11) 0.108(7) 0.049(5) -0.004(4) -0.008(5) 0.087(7)
C75 0.097(6) 0.082(5) 0.040(4) -0.004(3) -0.009(4) 0.051(4)
C76 0.093(7) 0.089(6) 0.056(5) 0.000(4) -0.003(4) 0.036(5)
C77 0.116(9) 0.101(7) 0.066(6) -0.005(5) -0.008(6) 0.034(7)
C78 0.096(8) 0.111(8) 0.091(8) 0.029(7) -0.011(6) 0.022(7)
C79 0.094(8) 0.157(12) 0.126(10) 0.022(9) 0.013(7) 0.074(8)
C80 0.102(7) 0.117(8) 0.085(7) -0.002(6) -0.014(5) 0.061(6)
F1 0.289(11) 0.320(12) 0.253(10) 0.138(9) 0.151(9) 0.220(10)
F2 0.266(9) 0.226(8) 0.119(5) -0.028(5) -0.018(5) 0.127(7)
F3 0.172(7) 0.176(7) 0.083(4) -0.013(4) -0.003(4) 0.112(6)
F4 0.127(5) 0.147(6) 0.163(7) 0.076(5) 0.050(5) 0.074(5)
F5 0.130(7) 0.339(17) 0.244(13) 0.098(12) 0.035(8) 0.143(10)
F6 0.191(9) 0.296(14) 0.192(11) 0.105(10) 0.046(8) 0.173(10)
F7 0.260(15) 0.298(17) 0.238(14) -0.022(11) -0.022(10) 0.227(15)
F8 0.43(3) 0.285(18) 0.34(2) 0.139(17) 0.23(2) 0.24(2)
F9 0.240(11) 0.127(7) 0.186(9) 0.045(6) -0.014(8) 0.083(7)
F15 0.315(11) 0.127(5) 0.179(7) 0.056(5) 0.044(7) 0.069(6)
F16 0.086(4) 0.139(5) 0.099(4) -0.005(4) 0.022(3) 0.042(3)
F17 0.132(6) 0.154(7) 0.134(6) -0.023(5) 0.035(5) 0.053(5)
F18 0.172(7) 0.118(5) 0.096(5) 0.004(4) 0.000(4) 0.060(5)
F19 0.132(7) 0.194(10) 0.187(10) -0.032(8) 0.027(7) 0.022(7)
F20 0.260(13) 0.151(8) 0.144(8) -0.031(6) 0.022(8) 0.058(8)
F21 0.335(19) 0.097(6) 0.153(9) 0.007(6) 0.053(9) 0.034(8)
O1 0.121(5) 0.057(4) 0.081(4) 0.006(3) 0.001(4) 0.042(4)
O2 0.104(5) 0.081(4) 0.066(4) -0.004(3) -0.007(3) 0.051(4)
O3 0.123(5) 0.067(3) 0.073(4) -0.008(3) -0.008(3) 0.063(3)
O4 0.133(5) 0.064(3) 0.048(3) 0.001(2) -0.008(3) 0.056(3)
O5 0.115(5) 0.094(4) 0.065(3) -0.003(3) -0.011(3) 0.075(4)
O6 0.106(5) 0.075(4) 0.082(4) -0.002(3) -0.018(3) 0.050(3)
O11 0.122(5) 0.091(4) 0.044(3) 0.013(3) 0.003(3) 0.069(4)
O22 0.117(4) 0.077(3) 0.047(3) -0.005(2) 0.006(3) 0.056(3)
P1 0.0937(14) 0.0726(12) 0.0423(10) 0.0062(8) 0.0031(9) 0.0462(11)
P2 0.0928(14) 0.0715(11) 0.0429(10) -0.0030(8) 0.0025(9) 0.0468(11)
Yb1 0.0930(2) 0.0632(2) 0.04091(15) 0.00011(18) 0.00071(10) 0.04698(18)
C19 0.39(3) 0.159(10) 0.071(7) 0.001(7) -0.066(10) 0.174(16)
F11 0.33(2) 0.31(2) 0.34(3) 0.015(19) -0.02(2) 0.20(2)
F10 0.266(9) 0.226(8) 0.119(5) -0.028(5) -0.018(5) 0.127(7)
F13 0.315(11) 0.127(5) 0.179(7) 0.056(5) 0.044(7) 0.069(6)
F12 0.289(11) 0.320(12) 0.253(10) 0.138(9) 0.151(9) 0.220(10)
C20 0.241(13) 0.140(8) 0.109(7) 0.022(6) 0.036(8) 0.134(9)
F14 0.68(6) 0.37(3) 0.56(5) 0.17(3) -0.31(4) 0.20(3)

loop_
_atom_type_symbol
_atom_type_description
_atom_type_scat_dispersion_real
_atom_type_scat_dispersion_imag
_atom_type_scat_source
C C 0.0033 0.0016 'International Tables Vol C Tables 4.2.6.8 and 6.1.1.4'
H H 0.0000 0.0000 'International Tables Vol C Tables 4.2.6.8 and 6.1.1.4'
O O 0.0106 0.0060 'International Tables Vol C Tables 4.2.6.8 and 6.1.1.4'
F F 0.0171 0.0103 'International Tables Vol C Tables 4.2.6.8 and 6.1.1.4'
P P 0.1023 0.0942 'International Tables Vol C Tables 4.2.6.8 and 6.1.1.4'
Yb Yb -0.3850 5.5486 'International Tables Vol C Tables 4.2.6.8 and 6.1.1.4'
Cl Cl 0.1484 0.1585 'International Tables Vol C Tables 4.2.6.8 and 6.1.1.4'

loop_
_geom_angle_atom_site_label_1
_geom_angle_atom_site_label_2
_geom_angle_atom_site_label_3
_geom_angle
O1 C1 C2 128.5(8)
O1 C1 C8 124.8(9)
C2 C1 C8 106.2(9)
C3 C2 C1 121.8(9)
C3 C2 C11 134.3(10)
C1 C2 C11 103.9(8)
O2 C3 C2 127.2(9)
O2 C3 C4 113.0(9)
C2 C3 C4 119.6(9)
F1 C4 F2 103.7(12)
F1 C4 C5 109.7(13)
F2 C4 C5 110.7(11)
F1 C4 C3 111.5(11)
F2 C4 C3 104.0(10)
C5 C4 C3 116.4(9)
F3 C5 F4 107.5(10)
F3 C5 C4 108.0(12)
F4 C5 C4 107.1(11)
F3 C5 C6 116.7(15)
F4 C5 C6 101.5(12)
C4 C5 C6 115.3(11)
F7 C6 F6 117.0(18)
F7 C6 F5 107.6(14)
F6 C6 F5 98.5(18)
F7 C6 C5 120.2(18)
F6 C6 C5 106.2(13)
F5 C6 C5 104.3(15)
C8 C7 H7A 109.5
C8 C7 H7B 109.5
H7A C7 H7B 109.5
C8 C7 H7C 109.5
H7A C7 H7C 109.5
H7B C7 H7C 109.5
C7 C8 C12 121.0(9)
C7 C8 C9 118.3(11)
C12 C8 C9 98.6(10)
C7 C8 C1 112.8(10)
C12 C8 C1 99.2(8)
C9 C8 C1 103.9(9)
C10 C9 C8 110.0(11)
C10 C9 H9A 109.7
C8 C9 H9A 109.7
C10 C9 H9B 109.7
C8 C9 H9B 109.7
H9A C9 H9B 108.2
C9 C10 C11 98.7(11)
C9 C10 H10A 112.0
C11 C10 H10A 112.0
C9 C10 H10B 112.0
C11 C10 H10B 112.0
H10A C10 H10B 109.7
C12 C11 C10 104.2(10)
C12 C11 C2 101.4(12)
C10 C11 C2 102.0(9)
C12 C11 H11 115.7
C10 C11 H11 115.7
C2 C11 H11 115.7
C11 C12 C8 96.3(8)
C11 C12 C14 112.2(11)
C8 C12 C14 114.9(10)
C11 C12 C13 112.0(10)
C8 C12 C13 111.4(10)
C14 C12 C13 109.6(9)
C12 C13 H13A 109.5
C12 C13 H13B 109.5
H13A C13 H13B 109.5
C12 C13 H13C 109.5
H13A C13 H13C 109.5
H13B C13 H13C 109.5
C12 C14 H14A 109.5
C12 C14 H14B 109.5
H14A C14 H14B 109.5
C12 C14 H14C 109.5
H14A C14 H14C 109.5
H14B C14 H14C 109.5
O3 C15 C16 127.4(8)
O3 C15 C22 115.0(9)
C16 C15 C22 117.5(8)
C15 C16 C17 121.1(8)
C15 C16 C25 95.7(9)
C17 C16 C25 143.1(9)
O4 C17 C16 130.5(8)
O4 C17 C18 119.0(9)
C16 C17 C18 110.4(8)
F9 C18 F8 112.0(19)
F9 C18 C19 105.4(12)
F8 C18 C19 116.0(16)
F9 C18 C17 107.6(10)
F8 C18 C17 109.5(11)
C19 C18 C17 105.9(14)
C22 C21 H21A 109.5
C22 C21 H21B 109.5
H21A C21 H21B 109.5
C22 C21 H21C 109.5
H21A C21 H21C 109.5
H21B C21 H21C 109.5
C21 C22 C26 113.0(14)
C21 C22 C15 112.9(11)
C26 C22 C15 100.3(9)
C21 C22 C23 122.0(13)
C26 C22 C23 104.2(12)
C15 C22 C23 101.9(10)
C24 C23 C22 99.1(12)
C24 C23 H23A 111.9
C22 C23 H23A 111.9
C24 C23 H23B 112.0
C22 C23 H23B 112.0
H23A C23 H23B 109.6
C23 C24 C25 103.7(12)
C23 C24 H24A 111.0
C25 C24 H24A 111.0
C23 C24 H24B 111.0
C25 C24 H24B 111.0
H24A C24 H24B 109.0
C16 C25 C26 110.1(10)
C16 C25 C24 108.9(14)
C26 C25 C24 93.7(15)
C16 C25 H25 114.1
C26 C25 H25 114.1
C24 C25 H25 114.1
C27 C26 C22 119.8(14)
C27 C26 C28 103.9(14)
C22 C26 C28 119.1(16)
C27 C26 C25 103.9(15)
C22 C26 C25 91.5(9)
C28 C26 C25 117.9(17)
C26 C27 H27A 109.5
C26 C27 H27B 109.5
H27A C27 H27B 109.5
C26 C27 H27C 109.5
H27A C27 H27C 109.5
H27B C27 H27C 109.5
O5 C29 C30 133.3(9)
O5 C29 C36 126.3(10)
C30 C29 C36 100.3(9)
C31 C30 C29 117.2(9)
C31 C30 C39 134.2(11)
C29 C30 C39 108.4(8)
O6 C31 C30 126.3(10)
O6 C31 C32 112.7(8)
C30 C31 C32 120.9(10)
F16 C32 F15 112.1(10)
F16 C32 C33 108.3(9)
F15 C32 C33 101.6(10)
F16 C32 C31 109.5(9)
F15 C32 C31 112.4(10)
C33 C32 C31 112.8(9)
F18 C33 F17 106.1(9)
F18 C33 C34 103.5(15)
F17 C33 C34 111.9(14)
F18 C33 C32 107.3(10)
F17 C33 C32 106.9(10)
C34 C33 C32 120.2(10)
F19 C34 F20 115(2)
F19 C34 C33 117.2(17)
F20 C34 C33 113.0(11)
F19 C34 F21 103.5(13)
F20 C34 F21 102.6(18)
C33 C34 F21 102.4(19)
C36 C35 H35A 109.5
C36 C35 H35B 109.5
H35A C35 H35B 109.5
C36 C35 H35C 109.5
H35A C35 H35C 109.5
H35B C35 H35C 109.5
C37 C36 C40 104.5(12)
C37 C36 C35 111.9(11)
C40 C36 C35 120.2(9)
C37 C36 C29 106.8(8)
C40 C36 C29 101.1(8)
C35 C36 C29 111.0(11)
C36 C37 C38 100.0(10)
C36 C37 H37A 111.8
C38 C37 H37A 111.8
C36 C37 H37B 111.8
C38 C37 H37B 111.8
H37A C37 H37B 109.5
C39 C38 C37 102.0(10)
C39 C38 H38A 111.4
C37 C38 H38A 111.4
C39 C38 H38B 111.4
C37 C38 H38B 111.4
H38A C38 H38B 109.2
C30 C39 C38 109.3(10)
C30 C39 C40 101.8(10)
C38 C39 C40 102.9(10)
C30 C39 H39 113.9
C38 C39 H39 113.9
C40 C39 H39 113.9
C42 C40 C39 118.1(12)
C42 C40 C36 114.9(11)
C39 C40 C36 92.3(8)
C42 C40 C41 102.9(11)
C39 C40 C41 117.4(10)
C36 C40 C41 111.6(11)
C40 C41 H41A 109.5
C40 C41 H41B 109.5
H41A C41 H41B 109.5
C40 C41 H41C 109.5
H41A C41 H41C 109.5
H41B C41 H41C 109.5
C40 C42 H42A 109.5
C40 C42 H42B 109.5
H42A C42 H42B 109.5
C40 C42 H42C 109.5
H42A C42 H42C 109.5
H42B C42 H42C 109.5
C46 C45 C50 115.0(10)
C46 C45 P1 123.3(8)
C50 C45 P1 121.7(8)
C45 C46 C47 123.3(10)
C45 C46 H46 118.4
C47 C46 H46 118.4
C46 C47 C48 118.6(12)
C46 C47 H47 120.7
C48 C47 H47 120.7
C49 C48 C47 120.2(12)
C49 C48 H48 119.9
C47 C48 H48 119.9
C50 C49 C48 121.7(12)
C50 C49 H49 119.2
C48 C49 H49 119.2
C49 C50 C45 121.2(11)
C49 C50 H50 119.4
C45 C50 H50 119.4
C52 C51 C56 119.3(9)
C52 C51 P1 117.6(7)
C56 C51 P1 123.0(7)
C51 C52 C53 121.5(10)
C51 C52 H52 119.3
C53 C52 H52 119.3
C54 C53 C52 117.0(12)
C54 C53 H53 121.5
C52 C53 H53 121.5
C55 C54 C53 121.8(11)
C55 C54 H54 119.1
C53 C54 H54 119.1
C56 C55 C54 117.5(12)
C56 C55 H55 121.3
C54 C55 H55 121.3
C55 C56 C51 122.7(11)
C55 C56 H56 118.6
C51 C56 H56 118.6
C58 C57 C62 124.0(10)
C58 C57 P1 119.9(8)
C62 C57 P1 116.1(8)
C57 C58 C59 116.7(10)
C57 C58 H58 121.6
C59 C58 H58 121.6
C60 C59 C58 121.7(10)
C60 C59 H59 119.1
C58 C59 H59 119.2
C59 C60 C61 117.3(10)
C59 C60 H60 121.4
C61 C60 H60 121.4
C62 C61 C60 124.8(12)
C62 C61 H61 117.6
C60 C61 H61 117.6
C61 C62 C57 115.1(11)
C61 C62 H62 122.5
C57 C62 H62 122.5
C64 C63 C68 112.4(10)
C64 C63 P2 127.6(10)
C68 C63 P2 119.5(8)
C65 C64 C63 125.9(11)
C65 C64 H64 117.0
C63 C64 H64 117.0
C64 C65 C66 114.5(10)
C64 C65 H65 122.8
C66 C65 H65 122.8
C67 C66 C65 121.7(11)
C67 C66 H66 119.2
C65 C66 H66 119.2
C68 C67 C66 123.2(12)
C68 C67 H67 118.4
C66 C67 H67 118.4
C67 C68 C63 121.7(10)
C67 C68 H68 119.2
C63 C68 H68 119.2
C70 C69 C74 120.8(8)
C70 C69 P2 115.6(6)
C74 C69 P2 123.5(7)
C69 C70 C71 117.2(10)
C69 C70 H70 121.4
C71 C70 H70 121.4
C70 C71 C72 119.0(12)
C70 C71 H71 120.5
C72 C71 H71 120.5
C73 C72 C71 122.0(11)
C73 C72 H72 119.0
C71 C72 H72 119.0
C72 C73 C74 119.8(13)
C72 C73 H73 120.1
C74 C73 H73 120.1
C73 C74 C69 119.8(10)
C73 C74 H74 120.1
C69 C74 H74 120.1
C80 C75 C76 121.3(10)
C80 C75 P2 121.8(8)
C76 C75 P2 117.0(7)
C77 C76 C75 117.1(10)
C77 C76 H76 121.5
C75 C76 H76 121.5
C78 C77 C76 121.6(11)
C78 C77 H77 119.2
C76 C77 H77 119.2
C77 C78 C79 123.0(12)
C77 C78 H78 118.5
C79 C78 H78 118.5
C78 C79 C80 116.1(12)
C78 C79 H79 122.0
C80 C79 H79 122.0
C75 C80 C79 120.0(12)
C75 C80 H80 120.0
C79 C80 H80 120.0
C1 O1 Yb1 131.5(6)
C3 O2 Yb1 136.4(6)
C15 O3 Yb1 133.5(6)
C17 O4 Yb1 132.9(6)
C29 O5 Yb1 131.1(6)
C31 O6 Yb1 139.5(6)
P1 O11 Yb1 163.8(4)
P2 O22 Yb1 164.0(4)
O11 P1 C45 111.6(4)
O11 P1 C51 110.5(4)
C45 P1 C51 108.7(4)
O11 P1 C57 111.9(5)
C45 P1 C57 108.1(4)
C51 P1 C57 105.8(4)
O22 P2 C63 112.6(5)
O22 P2 C69 111.3(4)
C63 P2 C69 107.5(4)
O22 P2 C75 113.1(4)
C63 P2 C75 105.7(5)
C69 P2 C75 106.2(4)
O22 Yb1 O11 142.89(17)
O22 Yb1 O6 102.1(2)
O11 Yb1 O6 88.5(2)
O22 Yb1 O2 89.5(2)
O11 Yb1 O2 101.7(2)
O6 Yb1 O2 145.4(2)
O22 Yb1 O3 144.2(2)
O11 Yb1 O3 72.4(2)
O6 Yb1 O3 79.4(2)
O2 Yb1 O3 72.6(2)
O22 Yb1 O4 72.11(19)
O11 Yb1 O4 144.5(2)
O6 Yb1 O4 73.7(2)
O2 Yb1 O4 79.4(2)
O3 Yb1 O4 74.18(19)
O22 Yb1 O1 76.1(2)
O11 Yb1 O1 73.5(2)
O6 Yb1 O1 140.5(2)
O2 Yb1 O1 73.8(2)
O3 Yb1 O1 125.1(2)
O4 Yb1 O1 138.1(2)
O22 Yb1 O5 73.2(2)
O11 Yb1 O5 76.6(2)
O6 Yb1 O5 72.0(2)
O2 Yb1 O5 142.3(2)
O3 Yb1 O5 138.1(2)
O4 Yb1 O5 123.8(2)
O1 Yb1 O5 69.7(2)
F11 C19 F10 114(2)
F11 C19 C18 106.2(14)
F10 C19 C18 111.8(14)
F11 C19 C20 121.0(15)
F10 C19 C20 96.7(11)
C18 C19 C20 106.5(16)
F14 C20 F12 98.7(14)
F14 C20 F13 106.1(11)
F12 C20 F13 92.0(11)
F14 C20 C19 126.7(17)
F12 C20 C19 120.6(13)
F13 C20 C19 106.8(9)

loop_
_geom_bond_atom_site_label_1
_geom_bond_atom_site_label_2
_geom_bond_distance
C1 O1 1.261(11)
C1 C2 1.429(13)
C1 C8 1.559(13)
C2 C3 1.371(13)
C2 C11 1.624(15)
C3 O2 1.288(11)
C3 C4 1.638(17)
C4 F1 1.330(18)
C4 F2 1.420(15)
C4 C5 1.451(19)
C5 F3 1.330(16)
C5 F4 1.429(15)
C5 C6 1.55(2)
C6 F7 1.23(2)
C6 F6 1.318(19)
C6 F5 1.37(2)
C7 C8 1.501(17)
C7 H7A 0.9600
C7 H7B 0.9600
C7 H7C 0.9600
C8 C12 1.554(16)
C8 C9 1.551(17)
C9 C10 1.49(2)
C9 H9A 0.9700
C9 H9B 0.9700
C10 C11 1.597(18)
C10 H10A 0.9700
C10 H10B 0.9700
C11 C12 1.48(2)
C11 H11 0.9800
C12 C14 1.563(16)
C12 C13 1.568(15)
C13 H13A 0.9600
C13 H13B 0.9600
C13 H13C 0.9600
C14 H14A 0.9600
C14 H14B 0.9600
C14 H14C 0.9600
C15 O3 1.280(11)
C15 C16 1.382(14)
C15 C22 1.561(13)
C16 C17 1.385(14)
C16 C25 1.505(18)
C17 O4 1.212(10)
C17 C18 1.574(16)
C18 F9 1.393(17)
C18 F8 1.40(2)
C18 C19 1.49(3)
C21 C22 1.416(17)
C21 H21A 0.9600
C21 H21B 0.9600
C21 H21C 0.9600
C22 C26 1.484(18)
C22 C23 1.631(16)
C23 C24 1.589(18)
C23 H23A 0.9700
C23 H23B 0.9700
C24 C25 1.676(18)
C24 H24A 0.9700
C24 H24B 0.9700
C25 C26 1.660(16)
C25 H25 0.9800
C26 C27 1.40(2)
C26 C28 1.592(17)
C27 H27A 0.9600
C27 H27B 0.9600
C27 H27C 0.9600
C29 O5 1.198(11)
C29 C30 1.478(15)
C29 C36 1.615(13)
C30 C31 1.356(13)
C30 C39 1.504(15)
C31 O6 1.322(12)
C31 C32 1.573(15)
C32 F16 1.341(13)
C32 F15 1.400(15)
C32 C33 1.547(15)
C33 F18 1.372(15)
C33 F17 1.387(14)
C33 C34 1.48(2)
C34 F19 1.22(2)
C34 F20 1.308(17)
C34 F21 1.49(3)
C35 C36 1.578(18)
C35 H35A 0.9600
C35 H35B 0.9600
C35 H35C 0.9600
C36 C37 1.534(16)
C36 C40 1.566(18)
C37 C38 1.66(2)
C37 H37A 0.9700
C37 H37B 0.9700
C38 C39 1.508(18)
C38 H38A 0.9700
C38 H38B 0.9700
C39 C40 1.550(18)
C39 H39 0.9800
C40 C42 1.494(16)
C40 C41 1.585(16)
C41 H41A 0.9600
C41 H41B 0.9600
C41 H41C 0.9600
C42 H42A 0.9600
C42 H42B 0.9600
C42 H42C 0.9600
C45 C46 1.354(13)
C45 C50 1.483(13)
C45 P1 1.781(10)
C46 C47 1.401(15)
C46 H46 0.9300
C47 C48 1.402(18)
C47 H47 0.9300
C48 C49 1.345(19)
C48 H48 0.9300
C49 C50 1.340(16)
C49 H49 0.9300
C50 H50 0.9300
C51 C52 1.315(13)
C51 C56 1.392(13)
C51 P1 1.834(9)
C52 C53 1.403(15)
C52 H52 0.9300
C53 C54 1.40(2)
C53 H53 0.9300
C54 C55 1.37(2)
C54 H54 0.9300
C55 C56 1.342(15)
C55 H55 0.9300
C56 H56 0.9300
C57 C58 1.359(15)
C57 C62 1.367(18)
C57 P1 1.853(11)
C58 C59 1.429(15)
C58 H58 0.9300
C59 C60 1.325(16)
C59 H59 0.9300
C60 C61 1.378(18)
C60 H60 0.9300
C61 C62 1.365(17)
C61 H61 0.9300
C62 H62 0.9300
C63 C64 1.394(16)
C63 C68 1.490(19)
C63 P2 1.733(13)
C64 C65 1.393(14)
C64 H64 0.9300
C65 C66 1.441(18)
C65 H65 0.9300
C66 C67 1.314(18)
C66 H66 0.9300
C67 C68 1.308(16)
C67 H67 0.9300
C68 H68 0.9300
C69 C70 1.386(13)
C69 C74 1.402(12)
C69 P2 1.809(8)
C70 C71 1.416(15)
C70 H70 0.9300
C71 C72 1.42(2)
C71 H71 0.9300
C72 C73 1.30(2)
C72 H72 0.9300
C73 C74 1.389(16)
C73 H73 0.9300
C74 H74 0.9300
C75 C80 1.279(14)
C75 C76 1.399(12)
C75 P2 1.848(9)
C76 C77 1.396(15)
C76 H76 0.9300
C77 C78 1.290(18)
C77 H77 0.9300
C78 C79 1.322(19)
C78 H78 0.9300
C79 C80 1.493(17)
C79 H79 0.9300
C80 H80 0.9300
O1 Yb1 2.418(6)
O2 Yb1 2.311(7)
O3 Yb1 2.330(5)
O4 Yb1 2.352(5)
O5 Yb1 2.433(6)
O6 Yb1 2.295(6)
O11 P1 1.482(6)
O11 Yb1 2.293(5)
O22 P2 1.487(5)
O22 Yb1 2.287(5)
C19 F11 1.37(3)
C19 F10 1.389(15)
C19 C20 1.659(15)
F13 C20 1.378(13)
F12 C20 1.363(14)
C20 F14 1.359(15)

loop_
_geom_hbond_atom_site_label_D
_geom_hbond_atom_site_label_H
_geom_hbond_atom_site_label_A
_geom_hbond_distance_DH
_geom_hbond_distance_HA
_geom_hbond_distance_DA
_geom_hbond_angle_DHA
_geom_hbond_site_symmetry_A
C7 H7C O1 0.96 2.68 2.912(12) 94.0 .
C25 H25 F11 0.98 2.04 2.69(3) 121.9 .
C27 H27A F2 0.96 2.46 3.26(2) 141.2 .
C39 H39 F16 0.98 2.41 2.799(15) 102.7 .
C23 H23A F14 0.97 2.19 3.04(3) 145.6 2_765

loop_
_geom_torsion_atom_site_label_1
_geom_torsion_atom_site_label_2
_geom_torsion_atom_site_label_3
_geom_torsion_atom_site_label_4
_geom_torsion
O1 C1 C2 C3 1.3(15)
C8 C1 C2 C3 173.8(9)
O1 C1 C2 C11 -178.6(9)
C8 C1 C2 C11 -6.1(10)
C1 C2 C3 O2 6.4(15)
C11 C2 C3 O2 -173.7(10)
C1 C2 C3 C4 -177.8(8)
C11 C2 C3 C4 2.0(16)
O2 C3 C4 F1 -152.3(11)
C2 C3 C4 F1 31.3(15)
O2 C3 C4 F2 -41.2(11)
C2 C3 C4 F2 142.4(10)
O2 C3 C4 C5 80.8(12)
C2 C3 C4 C5 -95.5(12)
F1 C4 C5 F3 -70.3(14)
F2 C4 C5 F3 175.9(11)
C3 C4 C5 F3 57.4(13)
F1 C4 C5 F4 174.3(11)
F2 C4 C5 F4 60.5(14)
C3 C4 C5 F4 -58.0(14)
F1 C4 C5 C6 62.2(18)
F2 C4 C5 C6 -51.6(18)
C3 C4 C5 C6 -170.1(14)
F3 C5 C6 F7 -174.7(16)
F4 C5 C6 F7 -58(2)
C4 C5 C6 F7 57(2)
F3 C5 C6 F6 -39(2)
F4 C5 C6 F6 77.6(18)
C4 C5 C6 F6 -167.2(15)
F3 C5 C6 F5 64.6(17)
F4 C5 C6 F5 -179.0(14)
C4 C5 C6 F5 -64(2)
O1 C1 C8 C7 -20.1(13)
C2 C1 C8 C7 167.1(9)
O1 C1 C8 C12 -149.5(9)
C2 C1 C8 C12 37.7(10)
O1 C1 C8 C9 109.2(11)
C2 C1 C8 C9 -63.7(10)
C7 C8 C9 C10 -163.6(11)
C12 C8 C9 C10 -31.3(12)
C1 C8 C9 C10 70.5(12)
C8 C9 C10 C11 -0.8(13)
C9 C10 C11 C12 35.2(13)
C9 C10 C11 C2 -69.9(12)
C3 C2 C11 C12 150.8(11)
C1 C2 C11 C12 -29.3(10)
C3 C2 C11 C10 -101.9(13)
C1 C2 C11 C10 78.0(12)
C10 C11 C12 C8 -54.7(11)
C2 C11 C12 C8 51.0(9)
C10 C11 C12 C14 65.5(13)
C2 C11 C12 C14 171.2(10)
C10 C11 C12 C13 -170.8(10)
C2 C11 C12 C13 -65.1(11)
C7 C8 C12 C11 -178.5(10)
C9 C8 C12 C11 51.0(10)
C1 C8 C12 C11 -54.8(10)
C7 C8 C12 C14 63.5(14)
C9 C8 C12 C14 -67.1(12)
C1 C8 C12 C14 -172.8(10)
C7 C8 C12 C13 -61.9(13)
C9 C8 C12 C13 167.5(10)
C1 C8 C12 C13 61.8(11)
O3 C15 C16 C17 6.1(18)
C22 C15 C16 C17 -178.7(10)
O3 C15 C16 C25 -176.9(12)
C22 C15 C16 C25 -1.7(14)
C15 C16 C17 O4 1.2(19)
C25 C16 C17 O4 -173.8(17)
C15 C16 C17 C18 -177.3(12)
C25 C16 C17 C18 8(2)
O4 C17 C18 F9 -149.0(11)
C16 C17 C18 F9 29.7(17)
O4 C17 C18 F8 -27(2)
C16 C17 C18 F8 151.6(16)
O4 C17 C18 C19 98.7(14)
C16 C17 C18 C19 -82.6(13)
O3 C15 C22 C21 -29.6(16)
C16 C15 C22 C21 154.6(12)
O3 C15 C22 C26 -150.1(11)
C16 C15 C22 C26 34.1(15)
O3 C15 C22 C23 102.9(12)
C16 C15 C22 C23 -72.9(14)
C21 C22 C23 C24 -165.1(16)
C26 C22 C23 C24 -35.8(17)
C15 C22 C23 C24 68.1(17)
C22 C23 C24 C25 -8(2)
C15 C16 C25 C26 -28.9(14)
C17 C16 C25 C26 146.8(17)
C15 C16 C25 C24 72.5(15)
C17 C16 C25 C24 -112(2)
C23 C24 C25 C16 -70(2)
C23 C24 C25 C26 43.1(19)
C21 C22 C26 C27 -55.5(19)
C15 C22 C26 C27 64.9(17)
C23 C22 C26 C27 170.0(15)
C21 C22 C26 C28 74(2)
C15 C22 C26 C28 -165.5(17)
C23 C22 C26 C28 -60(2)
C21 C22 C26 C25 -162.4(12)
C15 C22 C26 C25 -42.1(12)
C23 C22 C26 C25 63.1(12)
C16 C25 C26 C27 -72.6(14)
C24 C25 C26 C27 175.7(12)
C16 C25 C26 C22 48.6(14)
C24 C25 C26 C22 -63.0(13)
C16 C25 C26 C28 173.1(16)
C24 C25 C26 C28 61.4(19)
O5 C29 C30 C31 0.0(16)
C36 C29 C30 C31 175.3(8)
O5 C29 C30 C39 -175.9(10)
C36 C29 C30 C39 -0.6(10)
C29 C30 C31 O6 5.7(14)
C39 C30 C31 O6 -179.7(10)
C29 C30 C31 C32 -169.9(8)
C39 C30 C31 C32 4.7(16)
O6 C31 C32 F16 -154.3(8)
C30 C31 C32 F16 21.9(12)
O6 C31 C32 F15 -29.0(13)
C30 C31 C32 F15 147.1(10)
O6 C31 C32 C33 85.1(11)
C30 C31 C32 C33 -98.7(12)
F16 C32 C33 F18 -66.7(12)
F15 C32 C33 F18 175.1(11)
C31 C32 C33 F18 54.6(13)
F16 C32 C33 F17 179.8(9)
F15 C32 C33 F17 61.6(13)
C31 C32 C33 F17 -58.9(13)
F16 C32 C33 C34 51(2)
F15 C32 C33 C34 -67(2)
C31 C32 C33 C34 172.2(17)
F18 C33 C34 F19 77(2)
F17 C33 C34 F19 -169.4(19)
C32 C33 C34 F19 -43(3)
F18 C33 C34 F20 -61(2)
F17 C33 C34 F20 53(3)
C32 C33 C34 F20 179.2(17)
F18 C33 C34 F21 -170.8(11)
F17 C33 C34 F21 -57.0(14)
C32 C33 C34 F21 69.6(19)
O5 C29 C36 C37 102.7(14)
C30 C29 C36 C37 -73.1(12)
O5 C29 C36 C40 -148.2(10)
C30 C29 C36 C40 36.0(10)
O5 C29 C36 C35 -19.6(14)
C30 C29 C36 C35 164.6(9)
C40 C36 C37 C38 -32.8(10)
C35 C36 C37 C38 -164.4(10)
C29 C36 C37 C38 73.9(12)
C36 C37 C38 C39 -4.1(11)
C31 C30 C39 C38 -102.1(13)
C29 C30 C39 C38 72.9(12)
C31 C30 C39 C40 149.6(11)
C29 C30 C39 C40 -35.5(11)
C37 C38 C39 C30 -67.5(12)
C37 C38 C39 C40 40.1(11)
C30 C39 C40 C42 174.7(11)
C38 C39 C40 C42 61.5(14)
C30 C39 C40 C36 54.8(9)
C38 C39 C40 C36 -58.4(10)
C30 C39 C40 C41 -61.0(12)
C38 C39 C40 C41 -174.3(11)
C37 C36 C40 C42 -66.6(14)
C35 C36 C40 C42 60.0(16)
C29 C36 C40 C42 -177.5(11)
C37 C36 C40 C39 55.9(10)
C35 C36 C40 C39 -177.4(10)
C29 C36 C40 C39 -54.9(9)
C37 C36 C40 C41 176.7(10)
C35 C36 C40 C41 -56.6(14)
C29 C36 C40 C41 65.9(12)
C50 C45 C46 C47 3.7(14)
P1 C45 C46 C47 -176.9(8)
C45 C46 C47 C48 -3.4(17)
C46 C47 C48 C49 1.0(18)
C47 C48 C49 C50 1(2)
C48 C49 C50 C45 -0.2(19)
C46 C45 C50 C49 -1.9(15)
P1 C45 C50 C49 178.6(9)
C56 C51 C52 C53 -0.2(19)
P1 C51 C52 C53 179.4(11)
C51 C52 C53 C54 2(2)
C52 C53 C54 C55 -5(2)
C53 C54 C55 C56 5(3)
C54 C55 C56 C51 -3(2)
C52 C51 C56 C55 0.7(19)
P1 C51 C56 C55 -178.9(11)
C62 C57 C58 C59 -0.8(17)
P1 C57 C58 C59 178.8(9)
C57 C58 C59 C60 0.3(19)
C58 C59 C60 C61 4(2)
C59 C60 C61 C62 -8(2)
C60 C61 C62 C57 7(2)
C58 C57 C62 C61 -3(2)
P1 C57 C62 C61 177.6(11)
C68 C63 C64 C65 6.9(15)
P2 C63 C64 C65 178.5(10)
C63 C64 C65 C66 -7.1(18)
C64 C65 C66 C67 6(2)
C65 C66 C67 C68 -6(3)
C66 C67 C68 C63 6(3)
C64 C63 C68 C67 -6.1(17)
P2 C63 C68 C67 -178.4(13)
C74 C69 C70 C71 3.8(18)
P2 C69 C70 C71 -178.2(11)
C69 C70 C71 C72 -4(2)
C70 C71 C72 C73 -5(3)
C71 C72 C73 C74 13(3)
C72 C73 C74 C69 -13(3)
C70 C69 C74 C73 4.2(19)
P2 C69 C74 C73 -173.6(12)
C80 C75 C76 C77 0.3(13)
P2 C75 C76 C77 179.3(7)
C75 C76 C77 C78 5.7(16)
C76 C77 C78 C79 -11.6(19)
C77 C78 C79 C80 10.5(18)
C76 C75 C80 C79 -0.8(15)
P2 C75 C80 C79 -179.7(8)
C78 C79 C80 C75 -4.3(17)
C2 C1 O1 Yb1 -10.1(13)
C8 C1 O1 Yb1 178.7(6)
C2 C3 O2 Yb1 -4.6(14)
C4 C3 O2 Yb1 179.4(6)
C16 C15 O3 Yb1 -8.8(16)
C22 C15 O3 Yb1 175.8(7)
C16 C17 O4 Yb1 -5.3(18)
C18 C17 O4 Yb1 173.1(9)
C30 C29 O5 Yb1 -8.1(15)
C36 C29 O5 Yb1 177.6(6)
C30 C31 O6 Yb1 -2.9(16)
C32 C31 O6 Yb1 173.0(6)
Yb1 O11 P1 C45 14.7(16)
Yb1 O11 P1 C51 135.7(14)
Yb1 O11 P1 C57 -106.6(15)
C46 C45 P1 O11 -32.3(9)
C50 C45 P1 O11 147.1(7)
C46 C45 P1 C51 -154.3(8)
C50 C45 P1 C51 25.1(8)
C46 C45 P1 C57 91.2(8)
C50 C45 P1 C57 -89.4(8)
C52 C51 P1 O11 -43.7(10)
C56 C51 P1 O11 135.9(9)
C52 C51 P1 C45 79.1(10)
C56 C51 P1 C45 -101.4(9)
C52 C51 P1 C57 -165.0(9)
C56 C51 P1 C57 14.5(10)
C58 C57 P1 O11 153.0(8)
C62 C57 P1 O11 -27.3(10)
C58 C57 P1 C45 29.7(9)
C62 C57 P1 C45 -150.6(9)
C58 C57 P1 C51 -86.6(9)
C62 C57 P1 C51 93.1(10)
Yb1 O22 P2 C63 -104.3(14)
Yb1 O22 P2 C69 134.9(13)
Yb1 O22 P2 C75 15.5(15)
C64 C63 P2 O22 156.9(8)
C68 C63 P2 O22 -32.1(9)
C64 C63 P2 C69 -80.2(10)
C68 C63 P2 C69 90.8(8)
C64 C63 P2 C75 32.9(10)
C68 C63 P2 C75 -156.1(8)
C70 C69 P2 O22 -43.6(9)
C74 C69 P2 O22 134.3(9)
C70 C69 P2 C63 -167.3(9)
C74 C69 P2 C63 10.6(10)
C70 C69 P2 C75 79.9(9)
C74 C69 P2 C75 -102.2(9)
C80 C75 P2 O22 146.4(8)
C76 C75 P2 O22 -32.6(7)
C80 C75 P2 C63 -90.0(9)
C76 C75 P2 C63 91.0(7)
C80 C75 P2 C69 24.0(9)
C76 C75 P2 C69 -155.0(6)
P2 O22 Yb1 O11 -113.0(13)
P2 O22 Yb1 O6 -9.2(14)
P2 O22 Yb1 O2 138.0(14)
P2 O22 Yb1 O3 79.5(15)
P2 O22 Yb1 O4 59.0(14)
P2 O22 Yb1 O1 -148.6(14)
P2 O22 Yb1 O5 -76.0(14)
P1 O11 Yb1 O22 -113.4(13)
P1 O11 Yb1 O6 138.4(15)
P1 O11 Yb1 O2 -8.3(15)
P1 O11 Yb1 O3 59.0(14)
P1 O11 Yb1 O4 79.8(16)
P1 O11 Yb1 O1 -77.2(15)
P1 O11 Yb1 O5 -149.7(15)
C31 O6 Yb1 O22 -70.2(9)
C31 O6 Yb1 O11 73.9(9)
C31 O6 Yb1 O2 -177.5(8)
C31 O6 Yb1 O3 146.3(9)
C31 O6 Yb1 O4 -137.2(9)
C31 O6 Yb1 O1 12.6(11)
C31 O6 Yb1 O5 -2.5(9)
C3 O2 Yb1 O22 74.0(8)
C3 O2 Yb1 O11 -70.3(8)
C3 O2 Yb1 O6 -175.0(6)
C3 O2 Yb1 O3 -137.5(8)
C3 O2 Yb1 O4 145.9(8)
C3 O2 Yb1 O1 -1.6(7)
C3 O2 Yb1 O5 12.9(9)
C15 O3 Yb1 O22 -16.2(11)
C15 O3 Yb1 O11 171.7(9)
C15 O3 Yb1 O6 80.0(9)
C15 O3 Yb1 O2 -79.5(9)
C15 O3 Yb1 O4 4.1(9)
C15 O3 Yb1 O1 -134.2(8)
C15 O3 Yb1 O5 127.4(8)
C17 O4 Yb1 O22 170.3(9)
C17 O4 Yb1 O11 -18.0(11)
C17 O4 Yb1 O6 -80.8(9)
C17 O4 Yb1 O2 77.3(9)
C17 O4 Yb1 O3 2.6(9)
C17 O4 Yb1 O1 127.9(9)
C17 O4 Yb1 O5 -135.2(9)
C1 O1 Yb1 O22 -85.1(7)
C1 O1 Yb1 O11 116.3(8)
C1 O1 Yb1 O6 -177.4(7)
C1 O1 Yb1 O2 8.5(7)
C1 O1 Yb1 O3 62.7(8)
C1 O1 Yb1 O4 -43.8(9)
C1 O1 Yb1 O5 -162.1(7)
C29 O5 Yb1 O22 116.5(8)
C29 O5 Yb1 O11 -85.4(8)
C29 O5 Yb1 O6 7.4(8)
C29 O5 Yb1 O2 -177.3(7)
C29 O5 Yb1 O3 -42.2(9)
C29 O5 Yb1 O4 62.5(8)
C29 O5 Yb1 O1 -162.5(8)
F9 C18 C19 F11 -42.7(18)
F8 C18 C19 F11 -167.1(16)
C17 C18 C19 F11 71.2(16)
F9 C18 C19 F10 -168.0(14)
F8 C18 C19 F10 68(2)
C17 C18 C19 F10 -54.1(17)
F9 C18 C19 C20 87.5(14)
F8 C18 C19 C20 -36.9(18)
C17 C18 C19 C20 -158.6(10)
F11 C19 C20 F14 -77(2)
F10 C19 C20 F14 46(2)
C18 C19 C20 F14 161.5(18)
F11 C19 C20 F12 151(2)
F10 C19 C20 F12 -84.8(18)
C18 C19 C20 F12 30.3(18)
F11 C19 C20 F13 49(2)
F10 C19 C20 F13 172.3(14)
C18 C19 C20 F13 -72.5(15)
